data_4347261
loop_
_publ_author_name
'Li, Li'
'Nishihara, Sadafumi'
'Inoue, Katsuya'
'Kurmoo, Mohamedally'

_publ_section_title
;
 Progressive Transformation between Two Magnetic Ground States for One
 Crystal Structure of a Chiral Molecular Magnet.
;
_journal_issue 6
_journal_name_full 'Inorganic chemistry'
_journal_page_first 3047
_journal_page_last 3057
_journal_paper_doi 10.1021/acs.inorgchem.5b02956
_journal_volume 55
_journal_year 2016
_chemical_formula_sum 'C5 H9 Mn1.33 N4 O3'
_chemical_formula_weight 246.41
_space_group_IT_number 173
_space_group_name_Hall 'P 6c'
_space_group_name_H-M_alt 'P 63'
_symmetry_cell_setting hexagonal
_symmetry_space_group_name_H-M 'P 63'
_atom_sites_solution_hydrogens geom
_atom_sites_solution_primary direct
_atom_sites_solution_secondary difmap
_audit_creation_method SHELXL-97
_cell_angle_alpha 90.00
_cell_angle_beta 90.00
_cell_angle_gamma 120.00
_cell_formula_units_Z 6
_cell_length_a 13.5114(14)
_cell_length_b 13.5114(14)
_cell_length_c 8.0589(8)
_cell_measurement_reflns_used 7072
_cell_measurement_temperature 293(2)
_cell_measurement_theta_max 27.94
_cell_measurement_theta_min 3.02
_cell_volume 1274.1(2)
_computing_cell_refinement 'Bruker SAINT'
_computing_data_collection 'Bruker APEX2'
_computing_data_reduction 'Bruker SAINT'
_computing_structure_refinement 'SHELXL-97 (Sheldrick, 1997)'
_computing_structure_solution 'SHELXS-97 (Sheldrick, 1990)'
_diffrn_ambient_temperature 293(2)
_diffrn_measured_fraction_theta_full 0.998
_diffrn_measured_fraction_theta_max 0.998
_diffrn_measurement_device_type 'Bruker APEX-II CCD'
_diffrn_measurement_method '\f and \w scans'
_diffrn_radiation_monochromator graphite
_diffrn_radiation_source 'fine-focus sealed tube'
_diffrn_radiation_type MoK\a
_diffrn_radiation_wavelength 0.71073
_diffrn_reflns_av_R_equivalents 0.0177
_diffrn_reflns_av_sigmaI/netI 0.0196
_diffrn_reflns_limit_h_max 17
_diffrn_reflns_limit_h_min -7
_diffrn_reflns_limit_k_max 12
_diffrn_reflns_limit_k_min -17
_diffrn_reflns_limit_l_max 10
_diffrn_reflns_limit_l_min -10
_diffrn_reflns_number 7629
_diffrn_reflns_theta_full 27.94
_diffrn_reflns_theta_max 27.94
_diffrn_reflns_theta_min 1.74
_diffrn_standards_number 0
_exptl_absorpt_coefficient_mu 2.009
_exptl_absorpt_correction_T_max 0.6894
_exptl_absorpt_correction_T_min 0.2964
_exptl_absorpt_correction_type multi-scan
_exptl_crystal_colour black
_exptl_crystal_density_diffrn 1.927
_exptl_crystal_density_method 'not measured'
_exptl_crystal_description prism
_exptl_crystal_F_000 746
_exptl_crystal_size_max 0.80
_exptl_crystal_size_mid 0.20
_exptl_crystal_size_min 0.20
_refine_diff_density_max 0.612
_refine_diff_density_min -0.382
_refine_diff_density_rms 0.059
_refine_ls_abs_structure_details 'Flack H D (1983), Acta Cryst. A39, 876-881'
_refine_ls_abs_structure_Flack 0.040(16)
_refine_ls_extinction_method none
_refine_ls_goodness_of_fit_ref 1.156
_refine_ls_hydrogen_treatment mixed
_refine_ls_matrix_type full
_refine_ls_number_parameters 121
_refine_ls_number_reflns 2036
_refine_ls_number_restraints 1
_refine_ls_restrained_S_all 1.155
_refine_ls_R_factor_all 0.0186
_refine_ls_R_factor_gt 0.0184
_refine_ls_shift/su_max 0.001
_refine_ls_shift/su_mean 0.000
_refine_ls_structure_factor_coef Fsqd
_refine_ls_weighting_details 'calc w=1/[\s^2^(Fo^2^)+(0.0271P)^2^+0.3270P] where P=(Fo^2^+2Fc^2^)/3'
_refine_ls_weighting_scheme calc
_refine_ls_wR_factor_gt 0.0535
_refine_ls_wR_factor_ref 0.0536
_reflns_number_gt 2014
_reflns_number_total 2036
_reflns_threshold_expression >2sigma(I)
_cod_data_source_file ic5b02956_si_002.cif
_cod_data_source_block L1-SG*_293K
_cod_depositor_comments
;
The following automatic conversions were performed:

data item '_symmetry_cell_setting' value 'Hexagonal' was changed to
'hexagonal' in accordance with the
/home/saulius/struct/COD-crude-data/automatic-downloads/DataCite-retrospective/ACS/depositions/lib/dictionaries/cif_core.dic
dictionary named 'cif_core.dic' version 2.4.2 last updated on
2011-04-26.

Automatic conversion script
Id: cif_fix_values 6909 2019-04-08 15:41:33Z antanas 
;
_cod_original_sg_symbol_H-M P6(3)
_cod_database_code 4347261

loop_
_symmetry_equiv_pos_as_xyz
'x, y, z'
'-x, -y, z+1/2'
'-y, x-y, z'
'-x+y, -x, z'
'x-y, x, z+1/2'
'y, -x+y, z+1/2'

loop_
_atom_site_label
_atom_site_type_symbol
_atom_site_fract_x
_atom_site_fract_y
_atom_site_fract_z
_atom_site_U_iso_or_equiv
_atom_site_adp_type
_atom_site_occupancy
_atom_site_symmetry_multiplicity
_atom_site_calc_flag
_atom_site_refinement_flags
Mn2 Mn 0.3333 0.6667 0.92125(6) 0.01349(9) Uani 1 3 d S
Mn1 Mn 0.30247(2) 0.33808(2) 0.54568(4) 0.02150(8) Uani 1 1 d .
O2 O 0.22890(13) 0.18047(12) 0.4065(2) 0.0324(3) Uani 1 1 d .
C5 C 0.53511(14) 0.32253(13) 0.5488(3) 0.0199(3) Uani 1 1 d .
C4 C 0.35407(14) 0.55993(15) 0.7765(2) 0.0206(3) Uani 1 1 d .
O1 O 0.24345(14) 0.05717(12) 0.24514(19) 0.0317(3) Uani 1 1 d .
C1 C 0.26635(16) 0.15693(16) 0.2799(2) 0.0222(3) Uani 1 1 d .
N1 N 0.34674(17) 0.20787(16) -0.0003(2) 0.0277(3) Uani 1 1 d .
H1A H 0.4112 0.2559 -0.0552 0.033 Uiso 1 1 calc R
H1B H 0.2864 0.1977 -0.0609 0.033 Uiso 1 1 calc R
C2 C 0.34533(15) 0.25423(15) 0.1635(2) 0.0199(3) Uani 1 1 d .
H1 H 0.4227 0.2865 0.2086 0.024 Uiso 1 1 calc R
N2 N 0.36706(15) 0.42788(14) 0.3022(2) 0.0271(4) Uani 1 1 d .
H2A H 0.3499 0.4841 0.2947 0.032 Uiso 1 1 calc R
H2B H 0.4437 0.4606 0.3004 0.032 Uiso 1 1 calc R
C3 C 0.3196(2) 0.35242(18) 0.1551(3) 0.0294(4) Uani 1 1 d .
H2 H 0.3528 0.3966 0.0550 0.035 Uiso 1 1 calc R
H3 H 0.2376 0.3215 0.1506 0.035 Uiso 1 1 calc R
N4 N 0.45571(15) 0.32051(15) 0.6058(2) 0.0291(4) Uani 1 1 d .
N3 N 0.36818(15) 0.49968(16) 0.6904(3) 0.0332(4) Uani 1 1 d .
O3 O 0.3333 0.6667 0.4039(14) 0.198(4) Uani 1 3 d S
O5 O 0.0000 0.0000 0.063(3) 0.233(6) Uani 1 3 d S
O4 O 0.0000 0.0000 0.3655(4) 0.0276(6) Uani 1 3 d S

loop_
_atom_site_aniso_label
_atom_site_aniso_U_11
_atom_site_aniso_U_22
_atom_site_aniso_U_33
_atom_site_aniso_U_23
_atom_site_aniso_U_13
_atom_site_aniso_U_12
Mn2 0.01084(11) 0.01084(11) 0.01878(19) 0.000 0.000 0.00542(6)
Mn1 0.02113(13) 0.02121(13) 0.02260(13) -0.00324(12) 0.00478(12) 0.01092(10)
O2 0.0372(7) 0.0237(7) 0.0299(7) -0.0051(6) 0.0126(7) 0.0104(6)
C5 0.0193(7) 0.0158(7) 0.0243(8) 0.0002(7) 0.0010(7) 0.0086(6)
C4 0.0139(7) 0.0181(7) 0.0274(9) -0.0025(7) -0.0020(6) 0.0063(6)
O1 0.0406(8) 0.0199(6) 0.0308(8) -0.0029(6) 0.0097(6) 0.0123(6)
C1 0.0219(8) 0.0209(8) 0.0229(8) -0.0035(7) -0.0005(7) 0.0101(7)
N1 0.0391(9) 0.0318(8) 0.0186(7) -0.0008(6) 0.0036(6) 0.0227(8)
C2 0.0226(8) 0.0202(8) 0.0202(8) -0.0023(7) -0.0005(7) 0.0131(7)
N2 0.0332(9) 0.0185(7) 0.0307(9) -0.0003(6) 0.0082(7) 0.0138(6)
C3 0.0406(11) 0.0294(10) 0.0285(11) 0.0007(8) 0.0009(9) 0.0251(8)
N4 0.0247(8) 0.0272(8) 0.0371(9) 0.0002(7) 0.0075(7) 0.0142(7)
N3 0.0253(8) 0.0308(9) 0.0441(11) -0.0159(8) -0.0041(8) 0.0146(7)
O3 0.248(7) 0.248(7) 0.097(6) 0.000 0.000 0.124(3)
O5 0.116(4) 0.116(4) 0.47(2) 0.000 0.000 0.0581(18)
O4 0.0125(6) 0.0125(6) 0.0577(17) 0.000 0.000 0.0063(3)

loop_
_atom_type_symbol
_atom_type_description
_atom_type_scat_dispersion_real
_atom_type_scat_dispersion_imag
_atom_type_scat_source
C C 0.0033 0.0016 'International Tables Vol C Tables 4.2.6.8 and 6.1.1.4'
H H 0.0000 0.0000 'International Tables Vol C Tables 4.2.6.8 and 6.1.1.4'
N N 0.0061 0.0033 'International Tables Vol C Tables 4.2.6.8 and 6.1.1.4'
O O 0.0106 0.0060 'International Tables Vol C Tables 4.2.6.8 and 6.1.1.4'
Mn Mn 0.3368 0.7283 'International Tables Vol C Tables 4.2.6.8 and 6.1.1.4'

loop_
_geom_angle_atom_site_label_1
_geom_angle_atom_site_label_2
_geom_angle_atom_site_label_3
_geom_angle
_geom_angle_site_symmetry_1
_geom_angle_site_symmetry_3
C4 Mn2 C4 88.83(8) 4_565 3_665
C4 Mn2 C4 88.83(8) 4_565 .
C4 Mn2 C4 88.83(8) 3_665 .
C4 Mn2 C5 173.71(8) 4_565 2_665
C4 Mn2 C5 90.29(7) 3_665 2_665
C4 Mn2 C5 84.92(7) . 2_665
C4 Mn2 C5 84.92(7) 4_565 5
C4 Mn2 C5 173.71(8) 3_665 5
C4 Mn2 C5 90.29(7) . 5
C5 Mn2 C5 95.84(8) 2_665 5
C4 Mn2 C5 90.29(7) 4_565 6_565
C4 Mn2 C5 84.92(7) 3_665 6_565
C4 Mn2 C5 173.71(8) . 6_565
C5 Mn2 C5 95.84(8) 2_665 6_565
C5 Mn2 C5 95.84(8) 5 6_565
O2 Mn1 O1 87.88(6) . 5
O2 Mn1 N3 176.62(6) . .
O1 Mn1 N3 90.36(7) 5 .
O2 Mn1 N2 86.66(6) . .
O1 Mn1 N2 160.36(6) 5 .
N3 Mn1 N2 94.07(7) . .
O2 Mn1 N4 90.11(7) . .
O1 Mn1 N4 102.22(6) 5 .
N3 Mn1 N4 93.08(7) . .
N2 Mn1 N4 96.65(7) . .
O2 Mn1 N1 89.21(7) . 5
O1 Mn1 N1 73.63(6) 5 5
N3 Mn1 N1 87.53(7) . 5
N2 Mn1 N1 87.44(6) . 5
N4 Mn1 N1 175.81(7) . 5
C1 O2 Mn1 129.07(13) . .
N4 C5 Mn2 171.99(19) . 2_664
N3 C4 Mn2 178.49(18) . .
C1 O1 Mn1 117.77(13) . 6_554
O2 C1 O1 122.85(18) . .
O2 C1 C2 118.63(16) . .
O1 C1 C2 118.51(16) . .
C2 N1 Mn1 106.39(11) . 6_554
C2 N1 H1A 110.5 . .
Mn1 N1 H1A 110.5 6_554 .
C2 N1 H1B 110.5 . .
Mn1 N1 H1B 110.5 6_554 .
H1A N1 H1B 108.6 . .
N1 C2 C1 109.72(15) . .
N1 C2 C3 112.82(17) . .
C1 C2 C3 114.08(15) . .
N1 C2 H1 106.6 . .
C1 C2 H1 106.6 . .
C3 C2 H1 106.6 . .
C3 N2 Mn1 114.20(13) . .
C3 N2 H2A 108.7 . .
Mn1 N2 H2A 108.7 . .
C3 N2 H2B 108.7 . .
Mn1 N2 H2B 108.7 . .
H2A N2 H2B 107.6 . .
N2 C3 C2 110.65(17) . .
N2 C3 H2 109.5 . .
C2 C3 H2 109.5 . .
N2 C3 H3 109.5 . .
C2 C3 H3 109.5 . .
H2 C3 H3 108.1 . .
C5 N4 Mn1 143.53(18) . .
C4 N3 Mn1 151.41(16) . .

loop_
_geom_bond_atom_site_label_1
_geom_bond_atom_site_label_2
_geom_bond_distance
_geom_bond_site_symmetry_2
Mn2 C4 1.9808(19) 4_565
Mn2 C4 1.9808(19) 3_665
Mn2 C4 1.9808(19) .
Mn2 C5 1.9944(18) 2_665
Mn2 C5 1.9945(18) 5
Mn2 C5 1.9945(18) 6_565
Mn1 O2 2.1596(14) .
Mn1 O1 2.1623(15) 5
Mn1 N3 2.2308(17) .
Mn1 N2 2.2416(18) .
Mn1 N4 2.2515(18) .
Mn1 N1 2.3013(18) 5
O2 C1 1.249(2) .
C5 N4 1.155(2) .
C5 Mn2 1.9944(18) 2_664
C4 N3 1.156(3) .
O1 C1 1.255(2) .
O1 Mn1 2.1623(15) 6_554
C1 C2 1.531(3) .
N1 C2 1.465(2) .
N1 Mn1 2.3014(18) 6_554
N1 H1A 0.9000 .
N1 H1B 0.9000 .
C2 C3 1.532(2) .
C2 H1 0.9800 .
N2 C3 1.484(3) .
N2 H2A 0.9000 .
N2 H2B 0.9000 .
C3 H2 0.9700 .
C3 H3 0.9700 .
O5 O4 1.59(2) 2_554
O4 O5 1.59(2) 2

loop_
_geom_torsion_atom_site_label_1
_geom_torsion_atom_site_label_2
_geom_torsion_atom_site_label_3
_geom_torsion_atom_site_label_4
_geom_torsion
_geom_torsion_site_symmetry_1
O1 Mn1 O2 C1 -164.33(19) 5
N3 Mn1 O2 C1 137.1(12) .
N2 Mn1 O2 C1 34.55(19) .
N4 Mn1 O2 C1 -62.10(19) .
N1 Mn1 O2 C1 122.03(19) 5
C4 Mn2 C4 N3 101(7) 4_565
C4 Mn2 C4 N3 12(7) 3_665
C5 Mn2 C4 N3 -78(7) 2_665
C5 Mn2 C4 N3 -174(100) 5
C5 Mn2 C4 N3 19(7) 6_565
Mn1 O2 C1 O1 152.42(16) .
Mn1 O2 C1 C2 -26.5(3) .
Mn1 O1 C1 O2 -169.63(15) 6_554
Mn1 O1 C1 C2 9.3(2) 6_554
Mn1 N1 C2 C1 -36.76(16) 6_554
Mn1 N1 C2 C3 -165.15(13) 6_554
O2 C1 C2 N1 -160.09(18) .
O1 C1 C2 N1 21.0(2) .
O2 C1 C2 C3 -32.4(3) .
O1 C1 C2 C3 148.65(19) .
O2 Mn1 N2 C3 10.21(13) .
O1 Mn1 N2 C3 -63.9(2) 5
N3 Mn1 N2 C3 -166.48(14) .
N4 Mn1 N2 C3 99.93(14) .
N1 Mn1 N2 C3 -79.15(14) 5
Mn1 N2 C3 C2 -57.7(2) .
N1 C2 C3 N2 -155.21(17) .
C1 C2 C3 N2 78.7(2) .
Mn2 C5 N4 Mn1 7.6(13) 2_664
O2 Mn1 N4 C5 68.2(3) .
O1 Mn1 N4 C5 156.0(2) 5
N3 Mn1 N4 C5 -112.9(3) .
N2 Mn1 N4 C5 -18.5(3) .
N1 Mn1 N4 C5 148.8(9) 5
Mn2 C4 N3 Mn1 -148(7) .
O2 Mn1 N3 C4 17.6(15) .
O1 Mn1 N3 C4 -40.8(4) 5
N2 Mn1 N3 C4 120.0(4) .
N4 Mn1 N3 C4 -143.1(4) .
N1 Mn1 N3 C4 32.8(4) 5
